data_2212989
loop_
_publ_author_name
'Xie, Yong-Sheng'
'Dong, Wen-Liang'
'Zheng, Liang-Wen'
'Zhang, Jin-Hua'
'Zhao, Bao-Xiang'

_publ_section_title
;
 Ethyl 1-(2-bromoethyl)-3-ferrocenyl-1<i>H</i>-pyrazole-5-carboxylate
;
_journal_coeditor_code SG2128
_journal_issue 4
_journal_name_full 'Acta Crystallographica Section E'
_journal_page_first m978
_journal_page_last m979
_journal_paper_doi 10.1107/S1600536807007301
_journal_volume 63
_journal_year 2007
_chemical_formula_iupac '[Fe (C5 H5) (C13 H14 Br N2 O2)]'
_chemical_formula_moiety 'C18 H19 Br Fe N2 O2'
_chemical_formula_sum 'C18 H19 Br Fe N2 O2'
_chemical_formula_weight 431.11
_chemical_name_systematic
;
Ethyl 1-(2-bromoethyl)-3-ferrocenyl-1H-pyrazole-5-carboxylate
;
_space_group_IT_number 14
_symmetry_cell_setting monoclinic
_symmetry_space_group_name_Hall '-P 2ybc'
_symmetry_space_group_name_H-M 'P 1 21/c 1'
_atom_sites_solution_hydrogens geom
_atom_sites_solution_primary direct
_atom_sites_solution_secondary difmap
_audit_creation_method SHELXL-97
_cell_angle_alpha 90.00
_cell_angle_beta 94.130(5)
_cell_angle_gamma 90.00
_cell_formula_units_Z 4
_cell_length_a 17.8019(13)
_cell_length_b 9.4929(6)
_cell_length_c 10.3623(7)
_cell_measurement_reflns_used 4565
_cell_measurement_temperature 296(2)
_cell_measurement_theta_max 27.46
_cell_measurement_theta_min 2.91
_cell_volume 1746.6(2)
_computing_cell_refinement APEX2
_computing_data_collection 'APEX2 (Bruker, 2005)'
_computing_data_reduction APEX2
_computing_molecular_graphics 'SHELXTL (Bruker, 1997)'
_computing_publication_material 'WinGX (Farrugia,1999)'
_computing_structure_refinement 'SHELXL97 (Sheldrick, 1997)'
_computing_structure_solution 'SIR97 (Altomare et al., 1999)'
_diffrn_ambient_temperature 296(2)
_diffrn_measured_fraction_theta_full 0.993
_diffrn_measured_fraction_theta_max 0.993
_diffrn_measurement_device_type 'Bruker APEX2 CCD area-detector'
_diffrn_measurement_method '\f and \w'
_diffrn_radiation_monochromator graphite
_diffrn_radiation_source 'fine-focus sealed tube'
_diffrn_radiation_type MoK\a
_diffrn_radiation_wavelength 0.71073
_diffrn_reflns_av_R_equivalents 0.0201
_diffrn_reflns_av_sigmaI/netI 0.0258
_diffrn_reflns_limit_h_max 18
_diffrn_reflns_limit_h_min -23
_diffrn_reflns_limit_k_max 12
_diffrn_reflns_limit_k_min -11
_diffrn_reflns_limit_l_max 13
_diffrn_reflns_limit_l_min -11
_diffrn_reflns_number 11114
_diffrn_reflns_theta_full 27.57
_diffrn_reflns_theta_max 27.57
_diffrn_reflns_theta_min 2.43
_diffrn_standards_decay_% 0
_diffrn_standards_number 0
_exptl_absorpt_coefficient_mu 3.163
_exptl_absorpt_correction_T_max 0.6657
_exptl_absorpt_correction_T_min 0.4216
_exptl_absorpt_correction_type multi-scan
_exptl_absorpt_process_details '(APEX2; Bruker, 2005)'
_exptl_crystal_colour orange
_exptl_crystal_density_diffrn 1.639
_exptl_crystal_density_method 'not measured'
_exptl_crystal_description prism
_exptl_crystal_F_000 872
_exptl_crystal_size_max 0.33
_exptl_crystal_size_mid 0.16
_exptl_crystal_size_min 0.14
_refine_diff_density_max 0.416
_refine_diff_density_min -0.366
_refine_ls_extinction_method none
_refine_ls_goodness_of_fit_ref 1.010
_refine_ls_hydrogen_treatment constr
_refine_ls_matrix_type full
_refine_ls_number_parameters 218
_refine_ls_number_reflns 4019
_refine_ls_number_restraints 0
_refine_ls_restrained_S_all 1.010
_refine_ls_R_factor_all 0.0425
_refine_ls_R_factor_gt 0.0292
_refine_ls_shift/su_max 0.015
_refine_ls_shift/su_mean 0.001
_refine_ls_structure_factor_coef Fsqd
_refine_ls_weighting_details 'calc w=1/[\s^2^(Fo^2^)+(0.0396P)^2^+0.4403P] where P=(Fo^2^+2Fc^2^)/3'
_refine_ls_weighting_scheme calc
_refine_ls_wR_factor_gt 0.0707
_refine_ls_wR_factor_ref 0.0765
_reflns_number_gt 3218
_reflns_number_total 4019
_reflns_threshold_expression I>2\s(I)
_cod_data_source_file sg2128.cif
_cod_data_source_block I
_cod_original_sg_symbol_H-M 'P 21/c'
_cod_database_code 2212989
_cod_database_fobs_code 2212989

loop_
_symmetry_equiv_pos_as_xyz
'x, y, z'
'-x, y+1/2, -z+1/2'
'-x, -y, -z'
'x, -y-1/2, z-1/2'

loop_
_atom_site_type_symbol
_atom_site_label
_atom_site_fract_x
_atom_site_fract_y
_atom_site_fract_z
_atom_site_U_iso_or_equiv
_atom_site_adp_type
_atom_site_calc_flag
_atom_site_refinement_flags
_atom_site_occupancy
Br Br1 0.610837(17) 0.34231(3) 1.01781(3) 0.07082(12) Uani d . 1
C C1 0.82292(14) 1.1069(2) 0.9400(2) 0.0512(6) Uani d . 1
H H1 0.8193 1.0630 1.0250 0.061 Uiso calc R 1
C C2 0.77545(13) 1.0803(2) 0.8279(3) 0.0517(6) Uani d . 1
H H2 0.7328 1.0147 0.8215 0.062 Uiso calc R 1
C C3 0.79944(13) 1.1647(2) 0.7269(2) 0.0487(6) Uani d . 1
H H3 0.7765 1.1684 0.6381 0.058 Uiso calc R 1
C C4 0.86219(13) 1.2439(2) 0.7767(2) 0.0452(5) Uani d . 1
H H4 0.8907 1.3117 0.7283 0.054 Uiso calc R 1
C C5 0.87664(14) 1.2078(2) 0.9080(2) 0.0461(5) Uani d . 1
H H5 0.9172 1.2459 0.9668 0.055 Uiso calc R 1
C C6 0.93446(12) 0.8503(2) 0.8562(2) 0.0403(5) Uani d . 1
H H6 0.9301 0.8057 0.9406 0.048 Uiso calc R 1
C C7 0.88666(12) 0.8246(2) 0.74158(19) 0.0345(4) Uani d . 1
C C8 0.91251(12) 0.9123(2) 0.64210(19) 0.0390(5) Uani d . 1
H H8 0.8902 0.9185 0.5530 0.047 Uiso calc R 1
C C9 0.97592(12) 0.9901(2) 0.6946(2) 0.0448(5) Uani d . 1
H H9 1.0049 1.0588 0.6480 0.054 Uiso calc R 1
C C10 0.98936(12) 0.9519(2) 0.8263(2) 0.0456(5) Uani d . 1
H H10 1.0293 0.9895 0.8866 0.055 Uiso calc R 1
C C11 0.82192(11) 0.7293(2) 0.72717(18) 0.0334(4) Uani d . 1
C C12 0.76918(11) 0.7168(2) 0.62063(18) 0.0353(4) Uani d . 1
H H12 0.7685 0.7665 0.5433 0.042 Uiso calc R 1
C C13 0.71897(11) 0.6162(2) 0.65390(18) 0.0344(4) Uani d . 1
C C14 0.64993(12) 0.5633(2) 0.58420(19) 0.0395(5) Uani d . 1
C C15 0.57266(15) 0.5770(3) 0.3895(2) 0.0641(7) Uani d . 1
H H15A 0.5282 0.5975 0.4351 0.077 Uiso calc R 1
H H15B 0.5746 0.4762 0.3747 0.077 Uiso calc R 1
C C16 0.56889(19) 0.6523(3) 0.2655(3) 0.0771(9) Uani d . 1
H H16A 0.5543 0.7483 0.2787 0.116 Uiso calc R 1
H H16B 0.5325 0.6077 0.2061 0.116 Uiso calc R 1
H H16C 0.6174 0.6501 0.2307 0.116 Uiso calc R 1
C C17 0.71320(13) 0.4563(2) 0.8521(2) 0.0458(5) Uani d . 1
H H17A 0.7531 0.4217 0.9127 0.055 Uiso calc R 1
H H17B 0.6972 0.3792 0.7951 0.055 Uiso calc R 1
C C18 0.64750(16) 0.5035(3) 0.9261(2) 0.0543(6) Uani d . 1
H H18A 0.6078 0.5407 0.8667 0.065 Uiso calc R 1
H H18B 0.6634 0.5771 0.9869 0.065 Uiso calc R 1
Fe Fe1 0.883571(15) 1.03278(3) 0.79413(2) 0.03238(9) Uani d . 1
N N1 0.80568(10) 0.63899(18) 0.82069(16) 0.0388(4) Uani d . 1
N N2 0.74261(10) 0.57070(18) 0.77533(15) 0.0378(4) Uani d . 1
O O1 0.60651(10) 0.48154(19) 0.62690(15) 0.0569(4) Uani d . 1
O O2 0.64013(8) 0.62240(17) 0.46675(14) 0.0476(4) Uani d . 1

loop_
_atom_site_aniso_label
_atom_site_aniso_U_11
_atom_site_aniso_U_22
_atom_site_aniso_U_33
_atom_site_aniso_U_12
_atom_site_aniso_U_13
_atom_site_aniso_U_23
Br1 0.0657(2) 0.0777(2) 0.06891(19) -0.02406(15) 0.00387(14) 0.02551(14)
C1 0.0640(16) 0.0462(13) 0.0460(12) 0.0036(12) 0.0206(11) -0.0049(10)
C2 0.0338(11) 0.0445(13) 0.0785(16) -0.0065(10) 0.0142(11) -0.0140(12)
C3 0.0442(13) 0.0505(14) 0.0501(13) 0.0108(11) -0.0053(10) -0.0051(10)
C4 0.0467(12) 0.0340(11) 0.0555(13) 0.0026(10) 0.0089(10) 0.0037(9)
C5 0.0510(14) 0.0383(12) 0.0483(12) -0.0009(10) -0.0016(10) -0.0120(9)
C6 0.0399(12) 0.0383(11) 0.0416(11) 0.0050(9) -0.0055(9) -0.0019(9)
C7 0.0346(11) 0.0329(10) 0.0359(10) 0.0020(8) 0.0008(8) -0.0050(8)
C8 0.0370(11) 0.0440(11) 0.0365(10) -0.0010(9) 0.0063(8) -0.0067(9)
C9 0.0364(11) 0.0473(13) 0.0521(12) -0.0033(10) 0.0123(10) -0.0062(10)
C10 0.0310(11) 0.0488(13) 0.0559(13) 0.0014(10) -0.0055(9) -0.0094(10)
C11 0.0362(11) 0.0304(10) 0.0334(9) 0.0025(8) 0.0020(8) -0.0052(8)
C12 0.0372(11) 0.0367(10) 0.0317(9) 0.0008(9) 0.0019(8) -0.0007(8)
C13 0.0337(10) 0.0354(10) 0.0343(10) -0.0002(8) 0.0040(8) -0.0060(8)
C14 0.0366(11) 0.0436(12) 0.0387(11) -0.0029(9) 0.0051(9) -0.0068(9)
C15 0.0476(15) 0.086(2) 0.0557(14) -0.0267(14) -0.0138(11) 0.0105(14)
C16 0.073(2) 0.097(2) 0.0571(16) -0.0267(17) -0.0197(14) 0.0105(15)
C17 0.0497(13) 0.0396(12) 0.0479(12) -0.0017(10) 0.0028(10) 0.0087(9)
C18 0.0656(16) 0.0437(13) 0.0554(14) -0.0083(12) 0.0173(12) 0.0034(10)
Fe1 0.03054(15) 0.03387(16) 0.03263(15) -0.00274(12) 0.00151(11) -0.00313(11)
N1 0.0414(10) 0.0383(9) 0.0363(9) -0.0027(8) -0.0013(7) -0.0011(7)
N2 0.0408(10) 0.0357(9) 0.0368(9) -0.0034(8) 0.0021(7) 0.0003(7)
O1 0.0520(10) 0.0652(11) 0.0527(9) -0.0241(9) -0.0025(8) 0.0052(8)
O2 0.0367(8) 0.0640(10) 0.0412(8) -0.0137(7) -0.0032(6) 0.0022(7)

loop_
_atom_type_symbol
_atom_type_description
_atom_type_scat_dispersion_real
_atom_type_scat_dispersion_imag
_atom_type_scat_source
C C 0.0033 0.0016 'International Tables Vol C Tables 4.2.6.8 and 6.1.1.4'
H H 0.0000 0.0000 'International Tables Vol C Tables 4.2.6.8 and 6.1.1.4'
N N 0.0061 0.0033 'International Tables Vol C Tables 4.2.6.8 and 6.1.1.4'
O O 0.0106 0.0060 'International Tables Vol C Tables 4.2.6.8 and 6.1.1.4'
Fe Fe 0.3463 0.8444 'International Tables Vol C Tables 4.2.6.8 and 6.1.1.4'
Br Br -0.2901 2.4595 'International Tables Vol C Tables 4.2.6.8 and 6.1.1.4'

loop_
_geom_angle_atom_site_label_1
_geom_angle_atom_site_label_2
_geom_angle_atom_site_label_3
_geom_angle
C2 C1 C5 107.7(2)
C2 C1 Fe1 69.27(13)
C5 C1 Fe1 69.90(13)
C2 C1 H1 126.1
C5 C1 H1 126.1
Fe1 C1 H1 126.1
C1 C2 C3 108.3(2)
C1 C2 Fe1 70.29(13)
C3 C2 Fe1 69.92(13)
C1 C2 H2 125.8
C3 C2 H2 125.8
Fe1 C2 H2 125.8
C2 C3 C4 107.8(2)
C2 C3 Fe1 69.55(13)
C4 C3 Fe1 70.11(13)
C2 C3 H3 126.1
C4 C3 H3 126.1
Fe1 C3 H3 126.1
C5 C4 C3 107.9(2)
C5 C4 Fe1 69.88(12)
C3 C4 Fe1 69.40(13)
C5 C4 H4 126.0
C3 C4 H4 126.0
Fe1 C4 H4 126.0
C4 C5 C1 108.2(2)
C4 C5 Fe1 69.84(12)
C1 C5 Fe1 69.80(12)
C4 C5 H5 125.9
C1 C5 H5 125.9
Fe1 C5 H5 125.9
C10 C6 C7 108.16(19)
C10 C6 Fe1 69.63(12)
C7 C6 Fe1 70.05(11)
C10 C6 H6 125.9
C7 C6 H6 125.9
Fe1 C6 H6 125.9
C8 C7 C6 107.25(18)
C8 C7 C11 125.40(18)
C6 C7 C11 127.34(18)
C8 C7 Fe1 69.26(11)
C6 C7 Fe1 68.98(11)
C11 C7 Fe1 125.89(14)
C9 C8 C7 108.32(18)
C9 C8 Fe1 69.62(12)
C7 C8 Fe1 69.95(11)
C9 C8 H8 125.8
C7 C8 H8 125.8
Fe1 C8 H8 125.8
C10 C9 C8 108.07(19)
C10 C9 Fe1 69.56(12)
C8 C9 Fe1 69.59(12)
C10 C9 H9 126.0
C8 C9 H9 126.0
Fe1 C9 H9 126.0
C9 C10 C6 108.21(19)
C9 C10 Fe1 69.87(12)
C6 C10 Fe1 69.51(12)
C9 C10 H10 125.9
C6 C10 H10 125.9
Fe1 C10 H10 125.9
N1 C11 C12 110.36(17)
N1 C11 C7 122.03(17)
C12 C11 C7 127.61(18)
C13 C12 C11 105.86(17)
C13 C12 H12 127.1
C11 C12 H12 127.1
N2 C13 C12 106.78(17)
N2 C13 C14 122.38(18)
C12 C13 C14 130.79(18)
O1 C14 O2 124.01(19)
O1 C14 C13 125.27(19)
O2 C14 C13 110.68(18)
O2 C15 C16 108.7(2)
O2 C15 H15A 110.0
C16 C15 H15A 110.0
O2 C15 H15B 110.0
C16 C15 H15B 110.0
H15A C15 H15B 108.3
C15 C16 H16A 109.5
C15 C16 H16B 109.5
H16A C16 H16B 109.5
C15 C16 H16C 109.5
H16A C16 H16C 109.5
H16B C16 H16C 109.5
N2 C17 C18 112.03(18)
N2 C17 H17A 109.2
C18 C17 H17A 109.2
N2 C17 H17B 109.2
C18 C17 H17B 109.2
H17A C17 H17B 107.9
C17 C18 Br1 108.34(16)
C17 C18 H18A 110.0
Br1 C18 H18A 110.0
C17 C18 H18B 110.0
Br1 C18 H18B 110.0
H18A C18 H18B 108.4
C2 Fe1 C6 122.65(10)
C2 Fe1 C3 40.53(10)
C6 Fe1 C3 158.48(9)
C2 Fe1 C10 158.56(10)
C6 Fe1 C10 40.86(9)
C3 Fe1 C10 159.31(10)
C2 Fe1 C8 123.50(9)
C6 Fe1 C8 68.67(9)
C3 Fe1 C8 107.51(9)
C10 Fe1 C8 68.52(9)
C2 Fe1 C9 159.68(10)
C6 Fe1 C9 68.58(9)
C3 Fe1 C9 123.24(10)
C10 Fe1 C9 40.57(9)
C8 Fe1 C9 40.79(8)
C2 Fe1 C4 67.99(9)
C6 Fe1 C4 159.49(9)
C3 Fe1 C4 40.49(9)
C10 Fe1 C4 123.18(9)
C8 Fe1 C4 122.41(9)
C9 Fe1 C4 107.53(9)
C2 Fe1 C5 67.87(9)
C6 Fe1 C5 123.52(9)
C3 Fe1 C5 67.94(9)
C10 Fe1 C5 107.76(9)
C8 Fe1 C5 158.16(9)
C9 Fe1 C5 122.42(9)
C4 Fe1 C5 40.28(9)
C2 Fe1 C1 40.44(10)
C6 Fe1 C1 107.81(9)
C3 Fe1 C1 68.07(10)
C10 Fe1 C1 122.65(10)
C8 Fe1 C1 159.86(9)
C9 Fe1 C1 158.16(10)
C4 Fe1 C1 67.87(9)
C5 Fe1 C1 40.30(9)
C2 Fe1 C7 107.66(9)
C6 Fe1 C7 40.97(8)
C3 Fe1 C7 122.34(9)
C10 Fe1 C7 68.80(8)
C8 Fe1 C7 40.79(8)
C9 Fe1 C7 68.72(9)
C4 Fe1 C7 158.22(9)
C5 Fe1 C7 159.85(9)
C1 Fe1 C7 123.61(9)
C11 N1 N2 105.80(15)
N1 N2 C13 111.19(16)
N1 N2 C17 119.16(16)
C13 N2 C17 129.44(18)
C14 O2 C15 115.00(17)

loop_
_geom_bond_atom_site_label_1
_geom_bond_atom_site_label_2
_geom_bond_distance
Br1 C18 1.939(2)
C1 C2 1.409(4)
C1 C5 1.409(3)
C1 Fe1 2.045(2)
C1 H1 0.9800
C2 C3 1.409(3)
C2 Fe1 2.032(2)
C2 H2 0.9800
C3 C4 1.412(3)
C3 Fe1 2.036(2)
C3 H3 0.9800
C4 C5 1.409(3)
C4 Fe1 2.046(2)
C4 H4 0.9800
C5 Fe1 2.046(2)
C5 H5 0.9800
C6 C10 1.423(3)
C6 C7 1.431(3)
C6 Fe1 2.037(2)
C6 H6 0.9800
C7 C8 1.427(3)
C7 C11 1.464(3)
C7 Fe1 2.0516(19)
C8 C9 1.424(3)
C8 Fe1 2.043(2)
C8 H8 0.9800
C9 C10 1.415(3)
C9 Fe1 2.043(2)
C9 H9 0.9800
C10 Fe1 2.039(2)
C10 H10 0.9800
C11 N1 1.341(3)
C11 C12 1.402(3)
C12 C13 1.369(3)
C12 H12 0.9300
C13 N2 1.368(3)
C13 C14 1.468(3)
C14 O1 1.202(3)
C14 O2 1.340(3)
C15 O2 1.460(3)
C15 C16 1.468(4)
C15 H15A 0.9700
C15 H15B 0.9700
C16 H16A 0.9600
C16 H16B 0.9600
C16 H16C 0.9600
C17 N2 1.465(3)
C17 C18 1.512(3)
C17 H17A 0.9700
C17 H17B 0.9700
C18 H18A 0.9700
C18 H18B 0.9700
N1 N2 1.351(2)

loop_
_geom_torsion_atom_site_label_1
_geom_torsion_atom_site_label_2
_geom_torsion_atom_site_label_3
_geom_torsion_atom_site_label_4
_geom_torsion
C5 C1 C2 C3 -0.3(3)
Fe1 C1 C2 C3 -59.82(16)
C5 C1 C2 Fe1 59.54(16)
C1 C2 C3 C4 0.1(3)
Fe1 C2 C3 C4 -59.93(16)
C1 C2 C3 Fe1 60.05(16)
C2 C3 C4 C5 0.1(3)
Fe1 C3 C4 C5 -59.50(16)
C2 C3 C4 Fe1 59.58(16)
C3 C4 C5 C1 -0.2(3)
Fe1 C4 C5 C1 -59.45(16)
C3 C4 C5 Fe1 59.20(16)
C2 C1 C5 C4 0.3(3)
Fe1 C1 C5 C4 59.47(16)
C2 C1 C5 Fe1 -59.15(16)
C10 C6 C7 C8 -0.5(2)
Fe1 C6 C7 C8 58.90(14)
C10 C6 C7 C11 -179.21(19)
Fe1 C6 C7 C11 -119.8(2)
C10 C6 C7 Fe1 -59.42(15)
C6 C7 C8 C9 0.5(2)
C11 C7 C8 C9 179.25(18)
Fe1 C7 C8 C9 59.25(15)
C6 C7 C8 Fe1 -58.72(14)
C11 C7 C8 Fe1 120.00(19)
C7 C8 C9 C10 -0.3(2)
Fe1 C8 C9 C10 59.11(15)
C7 C8 C9 Fe1 -59.45(14)
C8 C9 C10 C6 0.0(2)
Fe1 C9 C10 C6 59.14(15)
C8 C9 C10 Fe1 -59.13(15)
C7 C6 C10 C9 0.3(2)
Fe1 C6 C10 C9 -59.37(15)
C7 C6 C10 Fe1 59.68(14)
C8 C7 C11 N1 172.74(19)
C6 C7 C11 N1 -8.8(3)
Fe1 C7 C11 N1 -98.5(2)
C8 C7 C11 C12 -7.4(3)
C6 C7 C11 C12 171.1(2)
Fe1 C7 C11 C12 81.4(2)
N1 C11 C12 C13 1.0(2)
C7 C11 C12 C13 -178.89(19)
C11 C12 C13 N2 -0.8(2)
C11 C12 C13 C14 176.7(2)
N2 C13 C14 O1 3.2(3)
C12 C13 C14 O1 -174.0(2)
N2 C13 C14 O2 -178.89(18)
C12 C13 C14 O2 3.9(3)
N2 C17 C18 Br1 177.66(15)
C1 C2 Fe1 C6 78.95(16)
C3 C2 Fe1 C6 -161.95(13)
C1 C2 Fe1 C3 -119.1(2)
C1 C2 Fe1 C10 44.6(3)
C3 C2 Fe1 C10 163.7(2)
C1 C2 Fe1 C8 163.56(13)
C3 C2 Fe1 C8 -77.35(16)
C1 C2 Fe1 C9 -162.3(2)
C3 C2 Fe1 C9 -43.2(3)
C1 C2 Fe1 C4 -81.24(15)
C3 C2 Fe1 C4 37.85(13)
C1 C2 Fe1 C5 -37.62(14)
C3 C2 Fe1 C5 81.47(14)
C3 C2 Fe1 C1 119.1(2)
C1 C2 Fe1 C7 121.47(14)
C3 C2 Fe1 C7 -119.44(13)
C10 C6 Fe1 C2 -161.63(14)
C7 C6 Fe1 C2 79.14(15)
C10 C6 Fe1 C3 165.1(2)
C7 C6 Fe1 C3 45.8(3)
C7 C6 Fe1 C10 -119.24(18)
C10 C6 Fe1 C8 81.41(14)
C7 C6 Fe1 C8 -37.83(12)
C10 C6 Fe1 C9 37.45(13)
C7 C6 Fe1 C9 -81.78(13)
C10 C6 Fe1 C4 -45.3(3)
C7 C6 Fe1 C4 -164.6(2)
C10 C6 Fe1 C5 -78.08(16)
C7 C6 Fe1 C5 162.69(13)
C10 C6 Fe1 C1 -119.66(14)
C7 C6 Fe1 C1 121.11(13)
C10 C6 Fe1 C7 119.24(18)
C4 C3 Fe1 C2 118.81(19)
C2 C3 Fe1 C6 45.3(3)
C4 C3 Fe1 C6 164.1(2)
C2 C3 Fe1 C10 -163.1(2)
C4 C3 Fe1 C10 -44.3(3)
C2 C3 Fe1 C8 121.44(14)
C4 C3 Fe1 C8 -119.75(14)
C2 C3 Fe1 C9 163.50(13)
C4 C3 Fe1 C9 -77.69(16)
C2 C3 Fe1 C4 -118.81(19)
C2 C3 Fe1 C5 -81.28(15)
C4 C3 Fe1 C5 37.53(13)
C2 C3 Fe1 C1 -37.66(14)
C4 C3 Fe1 C1 81.15(15)
C2 C3 Fe1 C7 79.16(15)
C4 C3 Fe1 C7 -162.02(13)
C9 C10 Fe1 C2 166.0(2)
C6 C10 Fe1 C2 46.6(3)
C9 C10 Fe1 C6 119.48(18)
C9 C10 Fe1 C3 -45.0(3)
C6 C10 Fe1 C3 -164.5(2)
C9 C10 Fe1 C8 37.68(13)
C6 C10 Fe1 C8 -81.80(13)
C6 C10 Fe1 C9 -119.48(18)
C9 C10 Fe1 C4 -77.84(15)
C6 C10 Fe1 C4 162.68(12)
C9 C10 Fe1 C5 -119.45(14)
C6 C10 Fe1 C5 121.07(13)
C9 C10 Fe1 C1 -161.21(13)
C6 C10 Fe1 C1 79.31(15)
C9 C10 Fe1 C7 81.62(14)
C6 C10 Fe1 C7 -37.86(12)
C9 C8 Fe1 C2 162.63(14)
C7 C8 Fe1 C2 -77.86(15)
C9 C8 Fe1 C6 -81.52(14)
C7 C8 Fe1 C6 37.99(12)
C9 C8 Fe1 C3 120.96(14)
C7 C8 Fe1 C3 -119.54(13)
C9 C8 Fe1 C10 -37.48(14)
C7 C8 Fe1 C10 82.03(13)
C7 C8 Fe1 C9 119.51(18)
C9 C8 Fe1 C4 79.06(16)
C7 C8 Fe1 C4 -161.43(12)
C9 C8 Fe1 C5 46.7(3)
C7 C8 Fe1 C5 166.2(2)
C9 C8 Fe1 C1 -165.1(3)
C7 C8 Fe1 C1 -45.6(3)
C9 C8 Fe1 C7 -119.51(18)
C10 C9 Fe1 C2 -165.3(2)
C8 C9 Fe1 C2 -45.8(3)
C10 C9 Fe1 C6 -37.71(13)
C8 C9 Fe1 C6 81.75(14)
C10 C9 Fe1 C3 162.61(13)
C8 C9 Fe1 C3 -77.93(16)
C8 C9 Fe1 C10 119.46(19)
C10 C9 Fe1 C8 -119.46(19)
C10 C9 Fe1 C4 120.91(14)
C8 C9 Fe1 C4 -119.63(14)
C10 C9 Fe1 C5 79.26(16)
C8 C9 Fe1 C5 -161.28(13)
C10 C9 Fe1 C1 46.8(3)
C8 C9 Fe1 C1 166.3(2)
C10 C9 Fe1 C7 -81.86(14)
C8 C9 Fe1 C7 37.60(12)
C5 C4 Fe1 C2 81.28(15)
C3 C4 Fe1 C2 -37.89(14)
C5 C4 Fe1 C6 -44.2(3)
C3 C4 Fe1 C6 -163.4(2)
C5 C4 Fe1 C3 119.2(2)
C5 C4 Fe1 C10 -77.99(16)
C3 C4 Fe1 C10 162.84(14)
C5 C4 Fe1 C8 -162.07(13)
C3 C4 Fe1 C8 78.76(16)
C5 C4 Fe1 C9 -119.80(14)
C3 C4 Fe1 C9 121.03(14)
C3 C4 Fe1 C5 -119.2(2)
C5 C4 Fe1 C1 37.48(14)
C3 C4 Fe1 C1 -81.69(15)
C5 C4 Fe1 C7 163.8(2)
C3 C4 Fe1 C7 44.7(3)
C4 C5 Fe1 C2 -81.62(15)
C1 C5 Fe1 C2 37.75(15)
C4 C5 Fe1 C6 162.96(13)
C1 C5 Fe1 C6 -77.66(17)
C4 C5 Fe1 C3 -37.72(14)
C1 C5 Fe1 C3 81.66(16)
C4 C5 Fe1 C10 120.74(14)
C1 C5 Fe1 C10 -119.89(15)
C4 C5 Fe1 C8 44.3(3)
C1 C5 Fe1 C8 163.7(2)
C4 C5 Fe1 C9 78.60(16)
C1 C5 Fe1 C9 -162.03(15)
C1 C5 Fe1 C4 119.4(2)
C4 C5 Fe1 C1 -119.4(2)
C4 C5 Fe1 C7 -162.5(2)
C1 C5 Fe1 C7 -43.2(3)
C5 C1 Fe1 C2 -119.0(2)
C2 C1 Fe1 C6 -119.77(14)
C5 C1 Fe1 C6 121.19(14)
C2 C1 Fe1 C3 37.75(14)
C5 C1 Fe1 C3 -81.29(15)
C2 C1 Fe1 C10 -162.24(14)
C5 C1 Fe1 C10 78.72(16)
C2 C1 Fe1 C8 -43.3(3)
C5 C1 Fe1 C8 -162.3(2)
C2 C1 Fe1 C9 163.5(2)
C5 C1 Fe1 C9 44.4(3)
C2 C1 Fe1 C4 81.58(15)
C5 C1 Fe1 C4 -37.46(14)
C2 C1 Fe1 C5 119.0(2)
C2 C1 Fe1 C7 -77.39(16)
C5 C1 Fe1 C7 163.57(13)
C8 C7 Fe1 C2 121.18(13)
C6 C7 Fe1 C2 -119.80(14)
C11 C7 Fe1 C2 1.80(19)
C8 C7 Fe1 C6 -119.02(18)
C11 C7 Fe1 C6 121.6(2)
C8 C7 Fe1 C3 79.12(15)
C6 C7 Fe1 C3 -161.85(13)
C11 C7 Fe1 C3 -40.3(2)
C8 C7 Fe1 C10 -81.27(13)
C6 C7 Fe1 C10 37.75(13)
C11 C7 Fe1 C10 159.35(19)
C6 C7 Fe1 C8 119.02(18)
C11 C7 Fe1 C8 -119.4(2)
C8 C7 Fe1 C9 -37.60(12)
C6 C7 Fe1 C9 81.42(14)
C11 C7 Fe1 C9 -156.98(19)
C8 C7 Fe1 C4 46.4(3)
C6 C7 Fe1 C4 165.5(2)
C11 C7 Fe1 C4 -72.9(3)
C8 C7 Fe1 C5 -165.1(2)
C6 C7 Fe1 C5 -46.1(3)
C11 C7 Fe1 C5 75.5(3)
C8 C7 Fe1 C1 162.81(13)
C6 C7 Fe1 C1 -78.17(16)
C11 C7 Fe1 C1 43.4(2)
C12 C11 N1 N2 -0.8(2)
C7 C11 N1 N2 179.08(17)
C11 N1 N2 C13 0.3(2)
C11 N1 N2 C17 175.55(17)
C12 C13 N2 N1 0.3(2)
C14 C13 N2 N1 -177.47(18)
C12 C13 N2 C17 -174.3(2)
C14 C13 N2 C17 7.9(3)
C18 C17 N2 N1 100.9(2)
C18 C17 N2 C13 -84.9(3)
O1 C14 O2 C15 -1.9(3)
C13 C14 O2 C15 -179.8(2)
C16 C15 O2 C14 178.9(2)
